data_1549681
loop_
_publ_author_name
'Shi, Cheng'
'Zhang, Min'
'Hang, Xinxin'
'Bi, Yanfeng'
'Huang, Liangliang'
'Zhou, Kun'
'Xu, Zhenhe'
'Zheng, Zhiping'

_publ_section_title
;
 Assembly of thiacalix[4]arene-supported high-nuclearity Cd24 cluster with
 enhanced photocatalytic activity.
;
_journal_issue 30
_journal_name_full Nanoscale
_journal_page_first 14448
_journal_page_last 14454
_journal_paper_doi 10.1039/c8nr03474e
_journal_volume 10
_journal_year 2018
_chemical_formula_sum 'C88 H108 Cd4 N2 O11 S8'
_chemical_formula_weight 2075.84
_space_group_crystal_system monoclinic
_space_group_IT_number 15
_space_group_name_Hall '-C 2yc'
_space_group_name_H-M_alt 'C 1 2/c 1'
_symmetry_space_group_name_Hall '-C 2yc'
_symmetry_space_group_name_H-M 'C 1 2/c 1'
_atom_sites_solution_hydrogens geom
_audit_creation_method SHELXL-2014/7
_audit_update_record
;
2017-11-20 deposited with the CCDC.
2018-07-11 downloaded from the CCDC.
;
_cell_angle_alpha 90
_cell_angle_beta 114.228(2)
_cell_angle_gamma 90
_cell_formula_units_Z 8
_cell_length_a 32.7990(15)
_cell_length_b 19.0653(8)
_cell_length_c 31.1251(13)
_cell_measurement_reflns_used 9922
_cell_measurement_temperature 298(2)
_cell_measurement_theta_max 25.0539
_cell_measurement_theta_min 2.3491
_cell_volume 17748.9(14)
_computing_cell_refinement 'SAINT V8.37A (Bruker AXS Inc., 2015)'
_computing_data_collection 'Bruker Instrument Service vV6.2.3'
_computing_data_reduction 'SAINT V8.37A (Bruker AXS Inc., 2015)'
_computing_structure_refinement 'SHELXL-2016/7 (Sheldrick, 2014)'
_computing_structure_solution 'XT, VERSION 2014/5'
_diffrn_ambient_temperature 298(2)
_diffrn_measured_fraction_theta_full 0.995
_diffrn_measured_fraction_theta_max 0.995
_diffrn_measurement_device_type 'Bruker D8 QUEST'
_diffrn_measurement_method '\f & \w scans'
_diffrn_radiation_type MoK\a
_diffrn_radiation_wavelength 0.71073
_diffrn_reflns_av_R_equivalents 0.0396
_diffrn_reflns_av_unetI/netI 0.0211
_diffrn_reflns_Laue_measured_fraction_full 0.995
_diffrn_reflns_Laue_measured_fraction_max 0.995
_diffrn_reflns_limit_h_max 39
_diffrn_reflns_limit_h_min -39
_diffrn_reflns_limit_k_max 22
_diffrn_reflns_limit_k_min -22
_diffrn_reflns_limit_l_max 37
_diffrn_reflns_limit_l_min -37
_diffrn_reflns_number 113983
_diffrn_reflns_point_group_measured_fraction_full 0.995
_diffrn_reflns_point_group_measured_fraction_max 0.995
_diffrn_reflns_theta_full 25.074
_diffrn_reflns_theta_max 25.074
_diffrn_reflns_theta_min 2.151
_exptl_absorpt_coefficient_mu 1.192
_exptl_absorpt_correction_T_max 0.91
_exptl_absorpt_correction_T_min 0.89
_exptl_absorpt_correction_type multi-scan
_exptl_absorpt_process_details
;
SADABS-2016/2 - Bruker AXS area detector scaling and absorption correction
;
_exptl_crystal_colour colorless
_exptl_crystal_density_diffrn 1.554
_exptl_crystal_description block
_exptl_crystal_F_000 8464
_exptl_crystal_size_max 0.100
_exptl_crystal_size_mid 0.080
_exptl_crystal_size_min 0.080
_refine_diff_density_max 2.440
_refine_diff_density_min -1.326
_refine_diff_density_rms 0.112
_refine_ls_extinction_method none
_refine_ls_goodness_of_fit_ref 1.024
_refine_ls_hydrogen_treatment constr
_refine_ls_matrix_type full
_refine_ls_number_parameters 975
_refine_ls_number_reflns 15696
_refine_ls_number_restraints 3
_refine_ls_restrained_S_all 1.025
_refine_ls_R_factor_all 0.0609
_refine_ls_R_factor_gt 0.0478
_refine_ls_shift/su_max 0.002
_refine_ls_shift/su_mean 0.000
_refine_ls_structure_factor_coef Fsqd
_refine_ls_weighting_details 'w=1/[\s^2^(Fo^2^)+(0.0853P)^2^+54.2764P] where P=(Fo^2^+2Fc^2^)/3'
_refine_ls_weighting_scheme calc
_refine_ls_wR_factor_gt 0.1308
_refine_ls_wR_factor_ref 0.1423
_reflns_Friedel_coverage 0.000
_reflns_number_gt 12463
_reflns_number_total 15696
_reflns_threshold_expression 'I > 2\s(I)'
_cod_data_source_file c8nr03474e2.cif
_cod_data_source_block Cd4
_cod_depositor_comments 'Adding full bibliography for 1549680--1549681.cif.'
_cod_database_code 1549681
_shelx_shelxl_version_number 2014/7
_shelx_space_group_comment
;
The symmetry employed for this shelxl refinement is uniquely defined
by the following loop, which should always be used as a source of
symmetry information in preference to the above space-group names.
They are only intended as comments.
;
_shelx_estimated_absorpt_t_min 0.890
_shelx_estimated_absorpt_t_max 0.911

loop_
_space_group_symop_operation_xyz
'x, y, z'
'-x, y, -z+1/2'
'x+1/2, y+1/2, z'
'-x+1/2, y+1/2, -z+1/2'
'-x, -y, -z'
'x, -y, z-1/2'
'-x+1/2, -y+1/2, -z'
'x+1/2, -y+1/2, z-1/2'

loop_
_atom_site_label
_atom_site_type_symbol
_atom_site_fract_x
_atom_site_fract_y
_atom_site_fract_z
_atom_site_U_iso_or_equiv
_atom_site_adp_type
_atom_site_occupancy
_atom_site_site_symmetry_order
_atom_site_calc_flag
_atom_site_refinement_flags_posn
_atom_site_refinement_flags_adp
_atom_site_refinement_flags_occupancy
_atom_site_disorder_assembly
_atom_site_disorder_group
Cd1 Cd 0.5000 0.13810(2) 0.2500 0.03733(12) Uani 1 2 d S T P . .
Cd2 Cd 0.55643(2) 0.00740(2) 0.21379(2) 0.03687(10) Uani 1 1 d . . . . .
Cd3 Cd 0.5000 -0.12323(2) 0.2500 0.03584(12) Uani 1 2 d S T P . .
Cd4 Cd 0.53899(2) 0.41463(2) 0.31202(2) 0.04880(12) Uani 1 1 d . . . . .
Cd5 Cd 0.46168(2) 0.60305(2) 0.18753(2) 0.04813(12) Uani 1 1 d . . . . .
S1 S 0.55617(4) 0.21245(6) 0.32343(4) 0.0394(3) Uani 1 1 d . . . . .
S2 S 0.64444(4) 0.00679(6) 0.26881(4) 0.0387(2) Uani 1 1 d . . . . .
S3 S 0.55554(4) -0.19860(6) 0.32273(4) 0.0369(2) Uani 1 1 d . . . . .
S4 S 0.46992(4) 0.00672(6) 0.38120(4) 0.0390(3) Uani 1 1 d . . . . .
S5 S 0.61900(4) 0.36457(6) 0.32142(4) 0.0387(2) Uani 1 1 d . . . . .
S6 S 0.50078(4) 0.36240(6) 0.13333(4) 0.0410(3) Uani 1 1 d . . . . .
S7 S 0.50270(4) 0.65401(6) 0.13393(4) 0.0400(3) Uani 1 1 d . . . . .
S8 S 0.61754(4) 0.65535(6) 0.32302(4) 0.0407(3) Uani 1 1 d . . . . .
O1 O 0.56465(10) 0.07443(15) 0.27832(10) 0.0391(7) Uani 1 1 d . . . . .
O2 O 0.56735(10) -0.09052(16) 0.25705(10) 0.0387(7) Uani 1 1 d . . . . .
O3 O 0.50755(10) -0.05966(15) 0.31612(10) 0.0385(7) Uani 1 1 d . . . . .
O4 O 0.48296(10) 0.10597(16) 0.31084(10) 0.0400(7) Uani 1 1 d . . . . .
O5 O 0.53330(13) 0.3965(2) 0.23705(14) 0.0723(13) Uani 1 1 d . . . . .
O6 O 0.48075(15) 0.50854(17) 0.15725(16) 0.0606(11) Uani 1 1 d . . . . .
O7 O 0.53360(14) 0.6204(2) 0.23738(13) 0.0726(13) Uani 1 1 d . . . . .
O8 O 0.57829(13) 0.50889(16) 0.30943(17) 0.0577(10) Uani 1 1 d . . . . .
C1 C 0.60243(15) 0.1053(2) 0.30245(16) 0.0393(10) Uani 1 1 d . . . . .
C2 C 0.60601(15) 0.1674(2) 0.32934(16) 0.0398(10) Uani 1 1 d . . . . .
C3 C 0.64683(15) 0.1942(2) 0.35936(15) 0.0400(10) Uani 1 1 d . . . . .
H3A H 0.6474 0.2338 0.3771 0.048 Uiso 1 1 calc R U . . .
C4 C 0.68768(16) 0.1642(2) 0.36425(16) 0.0430(11) Uani 1 1 d . . . . .
C5 C 0.68499(16) 0.1068(2) 0.33568(16) 0.0414(10) Uani 1 1 d . . . . .
H5A H 0.7112 0.0864 0.3370 0.050 Uiso 1 1 calc R U . . .
C6 C 0.64399(15) 0.0788(2) 0.30504(16) 0.0388(10) Uani 1 1 d . . . . .
C7 C 0.60367(15) -0.1023(2) 0.29481(16) 0.0380(10) Uani 1 1 d . . . . .
C8 C 0.64399(15) -0.0660(2) 0.30490(16) 0.0392(10) Uani 1 1 d . . . . .
C9 C 0.68385(15) -0.0844(2) 0.34264(16) 0.0412(10) Uani 1 1 d . . . . .
H9A H 0.7098 -0.0598 0.3474 0.049 Uiso 1 1 calc R U . . .
C10 C 0.68578(16) -0.1383(2) 0.37322(17) 0.0450(11) Uani 1 1 d . . . . .
C11 C 0.64527(15) -0.1716(2) 0.36572(16) 0.0388(10) Uani 1 1 d . . . . .
H11A H 0.6450 -0.2064 0.3866 0.047 Uiso 1 1 calc R U . . .
C12 C 0.60588(15) -0.1544(2) 0.32844(16) 0.0381(10) Uani 1 1 d . . . . .
C13 C 0.51826(14) -0.0928(2) 0.35601(15) 0.0370(9) Uani 1 1 d . . . . .
C14 C 0.54270(15) -0.1560(2) 0.36705(16) 0.0379(10) Uani 1 1 d . . . . .
C15 C 0.55761(16) -0.1874(2) 0.41067(16) 0.0425(10) Uani 1 1 d . . . . .
H15A H 0.5742 -0.2286 0.4159 0.051 Uiso 1 1 calc R U . . .
C16 C 0.54846(17) -0.1591(3) 0.44728(17) 0.0469(11) Uani 1 1 d . . . . .
C17 C 0.52157(16) -0.0994(3) 0.43638(17) 0.0441(11) Uani 1 1 d . . . . .
H17A H 0.5135 -0.0804 0.4593 0.053 Uiso 1 1 calc R U . . .
C18 C 0.50633(14) -0.0673(2) 0.39240(16) 0.0375(9) Uani 1 1 d . . . . .
C19 C 0.51026(15) 0.1172(2) 0.35487(16) 0.0397(10) Uani 1 1 d . . . . .
C20 C 0.50822(15) 0.0790(2) 0.39295(16) 0.0391(10) Uani 1 1 d . . . . .
C21 C 0.53541(15) 0.0950(2) 0.43933(17) 0.0416(10) Uani 1 1 d . . . . .
H21A H 0.5322 0.0692 0.4631 0.050 Uiso 1 1 calc R U . . .
C22 C 0.56738(16) 0.1482(3) 0.45187(17) 0.0447(11) Uani 1 1 d . . . . .
C23 C 0.57068(16) 0.1844(2) 0.41407(16) 0.0424(10) Uani 1 1 d . . . . .
H23A H 0.5916 0.2202 0.4206 0.051 Uiso 1 1 calc R U . . .
C24 C 0.54406(15) 0.1689(2) 0.36798(16) 0.0398(10) Uani 1 1 d . . . . .
C25 C 0.73239(17) 0.1944(3) 0.39876(18) 0.0497(12) Uani 1 1 d . . . . .
C26 C 0.72940(17) -0.1635(3) 0.41277(19) 0.0547(13) Uani 1 1 d . . . . .
C27 C 0.5671(2) -0.1932(3) 0.49601(19) 0.0639(15) Uani 1 1 d . . . . .
C28 C 0.59816(18) 0.1670(3) 0.50208(17) 0.0518(12) Uani 1 1 d . . . . .
C29 C 0.7341(3) 0.2059(5) 0.4455(3) 0.0606(11) Uani 0.642(5) 1 d . . P A 1
H29A H 0.7628 0.2248 0.4656 0.091 Uiso 0.642(5) 1 calc R U P A 1
H29B H 0.7111 0.2383 0.4437 0.091 Uiso 0.642(5) 1 calc R U P A 1
H29C H 0.7296 0.1621 0.4582 0.091 Uiso 0.642(5) 1 calc R U P A 1
C30 C 0.7395(3) 0.2645(5) 0.3770(3) 0.0606(11) Uani 0.642(5) 1 d . . P A 1
H30A H 0.7382 0.2557 0.3461 0.091 Uiso 0.642(5) 1 calc R U P A 1
H30B H 0.7164 0.2972 0.3748 0.091 Uiso 0.642(5) 1 calc R U P A 1
H30C H 0.7682 0.2838 0.3966 0.091 Uiso 0.642(5) 1 calc R U P A 1
C31 C 0.7731(3) 0.1478(5) 0.4021(3) 0.0606(11) Uani 0.642(5) 1 d . . P A 1
H31A H 0.7719 0.1403 0.3711 0.091 Uiso 0.642(5) 1 calc R U P A 1
H31B H 0.8006 0.1712 0.4212 0.091 Uiso 0.642(5) 1 calc R U P A 1
H31C H 0.7719 0.1035 0.4161 0.091 Uiso 0.642(5) 1 calc R U P A 1
C29' C 0.7547(5) 0.1384(9) 0.4396(6) 0.0606(11) Uani 0.358(5) 1 d . . P A 2
H29D H 0.7341 0.1267 0.4532 0.091 Uiso 0.358(5) 1 calc R U P A 2
H29E H 0.7621 0.0970 0.4269 0.091 Uiso 0.358(5) 1 calc R U P A 2
H29F H 0.7814 0.1579 0.4635 0.091 Uiso 0.358(5) 1 calc R U P A 2
C30' C 0.7252(5) 0.2588(9) 0.4295(6) 0.0606(11) Uani 0.358(5) 1 d . . P A 2
H30D H 0.7071 0.2431 0.4452 0.091 Uiso 0.358(5) 1 calc R U P A 2
H30E H 0.7537 0.2741 0.4524 0.091 Uiso 0.358(5) 1 calc R U P A 2
H30F H 0.7106 0.2971 0.4089 0.091 Uiso 0.358(5) 1 calc R U P A 2
C31' C 0.7586(5) 0.2165(9) 0.3757(6) 0.0606(11) Uani 0.358(5) 1 d . . P A 2
H31D H 0.7863 0.2351 0.3983 0.091 Uiso 0.358(5) 1 calc R U P A 2
H31E H 0.7646 0.1774 0.3597 0.091 Uiso 0.358(5) 1 calc R U P A 2
H31F H 0.7430 0.2522 0.3532 0.091 Uiso 0.358(5) 1 calc R U P A 2
C32 C 0.76957(19) -0.1191(3) 0.4169(2) 0.0708(17) Uani 1 1 d . . . . .
H32A H 0.7722 -0.1190 0.3874 0.106 Uiso 1 1 calc R U . . .
H32B H 0.7655 -0.0719 0.4252 0.106 Uiso 1 1 calc R U . . .
H32C H 0.7963 -0.1383 0.4409 0.106 Uiso 1 1 calc R U . . .
C33 C 0.7388(2) -0.2395(3) 0.4007(3) 0.092(2) Uani 1 1 d . . . . .
H33A H 0.7143 -0.2694 0.3977 0.138 Uiso 1 1 calc R U . . .
H33B H 0.7423 -0.2391 0.3715 0.138 Uiso 1 1 calc R U . . .
H33C H 0.7658 -0.2568 0.4254 0.138 Uiso 1 1 calc R U . . .
C34 C 0.7246(2) -0.1642(4) 0.4596(2) 0.088(2) Uani 1 1 d . . . . .
H34A H 0.6993 -0.1923 0.4565 0.131 Uiso 1 1 calc R U . . .
H34B H 0.7512 -0.1836 0.4837 0.131 Uiso 1 1 calc R U . . .
H34C H 0.7204 -0.1171 0.4679 0.131 Uiso 1 1 calc R U . . .
C35 C 0.6062(5) -0.2401(8) 0.5059(4) 0.086(2) Uani 0.563(10) 1 d . . P B 1
H35A H 0.5988 -0.2748 0.4815 0.129 Uiso 0.563(10) 1 calc R U P B 1
H35B H 0.6312 -0.2129 0.5069 0.129 Uiso 0.563(10) 1 calc R U P B 1
H35C H 0.6139 -0.2629 0.5357 0.129 Uiso 0.563(10) 1 calc R U P B 1
C36 C 0.5292(5) -0.2393(8) 0.4996(4) 0.086(2) Uani 0.563(10) 1 d . . P B 1
H36A H 0.5033 -0.2109 0.4935 0.129 Uiso 0.563(10) 1 calc R U P B 1
H36B H 0.5218 -0.2766 0.4769 0.129 Uiso 0.563(10) 1 calc R U P B 1
H36C H 0.5394 -0.2588 0.5307 0.129 Uiso 0.563(10) 1 calc R U P B 1
C37 C 0.5767(6) -0.1373(8) 0.5333(5) 0.086(2) Uani 0.563(10) 1 d . . P B 1
H37A H 0.5508 -0.1082 0.5257 0.129 Uiso 0.563(10) 1 calc R U P B 1
H37B H 0.5840 -0.1591 0.5634 0.129 Uiso 0.563(10) 1 calc R U P B 1
H37C H 0.6014 -0.1090 0.5346 0.129 Uiso 0.563(10) 1 calc R U P B 1
C35' C 0.6204(6) -0.1956(11) 0.5128(6) 0.086(2) Uani 0.437(10) 1 d . . P B 2
H35D H 0.6316 -0.1488 0.5139 0.129 Uiso 0.437(10) 1 calc R U P B 2
H35E H 0.6339 -0.2164 0.5435 0.129 Uiso 0.437(10) 1 calc R U P B 2
H35F H 0.6275 -0.2231 0.4909 0.129 Uiso 0.437(10) 1 calc R U P B 2
C36' C 0.5492(7) -0.2648(10) 0.4940(5) 0.086(2) Uani 0.437(10) 1 d . . P B 2
H36D H 0.5614 -0.2849 0.5250 0.129 Uiso 0.437(10) 1 calc R U P B 2
H36E H 0.5172 -0.2629 0.4825 0.129 Uiso 0.437(10) 1 calc R U P B 2
H36F H 0.5574 -0.2932 0.4734 0.129 Uiso 0.437(10) 1 calc R U P B 2
C37' C 0.5583(7) -0.1513(11) 0.5334(7) 0.086(2) Uani 0.437(10) 1 d . . P B 2
H37D H 0.5697 -0.1046 0.5351 0.129 Uiso 0.437(10) 1 calc R U P B 2
H37E H 0.5267 -0.1494 0.5251 0.129 Uiso 0.437(10) 1 calc R U P B 2
H37F H 0.5729 -0.1738 0.5635 0.129 Uiso 0.437(10) 1 calc R U P B 2
C38 C 0.64652(19) 0.1568(4) 0.5090(2) 0.0691(17) Uani 1 1 d . . . . .
H38A H 0.6661 0.1687 0.5408 0.104 Uiso 1 1 calc R U . . .
H38B H 0.6512 0.1087 0.5030 0.104 Uiso 1 1 calc R U . . .
H38C H 0.6528 0.1865 0.4876 0.104 Uiso 1 1 calc R U . . .
C39 C 0.5901(2) 0.1204(3) 0.53801(18) 0.0599(14) Uani 1 1 d . . . . .
H39A H 0.6101 0.1339 0.5693 0.090 Uiso 1 1 calc R U . . .
H39B H 0.5598 0.1259 0.5345 0.090 Uiso 1 1 calc R U . . .
H39C H 0.5953 0.0723 0.5328 0.090 Uiso 1 1 calc R U . . .
C40 C 0.5914(3) 0.2440(3) 0.5114(2) 0.081(2) Uani 1 1 d . . . . .
H40A H 0.6109 0.2557 0.5433 0.121 Uiso 1 1 calc R U . . .
H40B H 0.5981 0.2732 0.4901 0.121 Uiso 1 1 calc R U . . .
H40C H 0.5609 0.2512 0.5069 0.121 Uiso 1 1 calc R U . . .
C41 C 0.56078(16) 0.3577(2) 0.22731(17) 0.0438(11) Uani 1 1 d . . . . .
C42 C 0.60269(16) 0.3364(2) 0.26174(16) 0.0398(10) Uani 1 1 d . . . . .
C43 C 0.63085(15) 0.2927(2) 0.25122(16) 0.0390(10) Uani 1 1 d . . . . .
H43A H 0.6578 0.2793 0.2753 0.047 Uiso 1 1 calc R U . . .
C44 C 0.62025(16) 0.2682(2) 0.20618(16) 0.0407(10) Uani 1 1 d . . . . .
C45 C 0.57955(16) 0.2901(2) 0.17134(16) 0.0413(10) Uani 1 1 d . . . . .
H45A H 0.5716 0.2749 0.1406 0.050 Uiso 1 1 calc R U . . .
C46 C 0.55086(15) 0.3334(2) 0.18084(16) 0.0398(10) Uani 1 1 d . . . . .
C47 C 0.50557(16) 0.5078(2) 0.13405(18) 0.0422(10) Uani 1 1 d . . . . .
C48 C 0.51926(15) 0.4453(2) 0.11940(16) 0.0398(10) Uani 1 1 d . . . . .
C49 C 0.54472(15) 0.4456(3) 0.09385(15) 0.0414(10) Uani 1 1 d . . . . .
H49A H 0.5526 0.4030 0.0848 0.050 Uiso 1 1 calc R U . . .
C50 C 0.55923(17) 0.5072(2) 0.08093(18) 0.0441(11) Uani 1 1 d . . . . .
C51 C 0.54553(15) 0.5693(2) 0.09411(16) 0.0423(10) Uani 1 1 d . . . . .
H51A H 0.5540 0.6116 0.0853 0.051 Uiso 1 1 calc R U . . .
C52 C 0.51993(15) 0.5707(2) 0.11960(15) 0.0386(10) Uani 1 1 d . . . . .
C53 C 0.56132(16) 0.6603(2) 0.22835(17) 0.0439(11) Uani 1 1 d . . . . .
C54 C 0.55225(15) 0.6835(2) 0.18202(16) 0.0404(10) Uani 1 1 d . . . . .
C55 C 0.58048(16) 0.7283(2) 0.17284(17) 0.0414(10) Uani 1 1 d . . . . .
H55A H 0.5729 0.7432 0.1421 0.050 Uiso 1 1 calc R U . . .
C56 C 0.62040(16) 0.7523(2) 0.20859(17) 0.0421(10) Uani 1 1 d . . . . .
C57 C 0.63021(15) 0.7284(2) 0.25391(16) 0.0396(10) Uani 1 1 d . . . . .
H57A H 0.6565 0.7431 0.2784 0.047 Uiso 1 1 calc R U . . .
C58 C 0.60198(16) 0.6834(2) 0.26366(17) 0.0417(10) Uani 1 1 d . . . . .
C59 C 0.62044(16) 0.5100(2) 0.31930(16) 0.0385(10) Uani 1 1 d . . . . .
C60 C 0.64497(15) 0.5729(2) 0.32597(16) 0.0395(10) Uani 1 1 d . . . . .
C61 C 0.69017(16) 0.5731(2) 0.33782(18) 0.0481(11) Uani 1 1 d . . . . .
H61A H 0.7048 0.6160 0.3420 0.058 Uiso 1 1 calc R U . . .
C62 C 0.71507(18) 0.5122(3) 0.3438(2) 0.0519(13) Uani 1 1 d . . . . .
C63 C 0.69113(16) 0.4498(2) 0.33686(18) 0.0472(11) Uani 1 1 d . . . . .
H63A H 0.7064 0.4076 0.3403 0.057 Uiso 1 1 calc R U . . .
C64 C 0.64548(15) 0.4477(2) 0.32503(16) 0.0387(10) Uani 1 1 d . . . . .
C65 C 0.64983(17) 0.2173(3) 0.19308(18) 0.0466(11) Uani 1 1 d . . . . .
C66 C 0.58657(19) 0.5075(3) 0.0504(2) 0.0541(13) Uani 1 1 d . . . . .
C67 C 0.64989(17) 0.8045(3) 0.19640(18) 0.0480(11) Uani 1 1 d . . . . .
C68 C 0.7656(2) 0.5128(3) 0.3565(3) 0.0690(18) Uani 1 1 d . . . . .
C69 C 0.69444(18) 0.2034(3) 0.23485(19) 0.0561(13) Uani 1 1 d . . . . .
H69A H 0.7104 0.2468 0.2450 0.084 Uiso 1 1 calc R U . . .
H69B H 0.6890 0.1833 0.2603 0.084 Uiso 1 1 calc R U . . .
H69C H 0.7119 0.1715 0.2255 0.084 Uiso 1 1 calc R U . . .
C70 C 0.62413(19) 0.1480(3) 0.17672(19) 0.0526(12) Uani 1 1 d . . . . .
H70A H 0.5961 0.1569 0.1505 0.079 Uiso 1 1 calc R U . . .
H70B H 0.6415 0.1160 0.1673 0.079 Uiso 1 1 calc R U . . .
H70C H 0.6186 0.1279 0.2021 0.079 Uiso 1 1 calc R U . . .
C71 C 0.6595(2) 0.2494(3) 0.1529(2) 0.0575(13) Uani 1 1 d . . . . .
H71A H 0.6318 0.2585 0.1263 0.086 Uiso 1 1 calc R U . . .
H71B H 0.6756 0.2926 0.1634 0.086 Uiso 1 1 calc R U . . .
H71C H 0.6771 0.2173 0.1439 0.086 Uiso 1 1 calc R U . . .
C72 C 0.6018(4) 0.4379(6) 0.0431(4) 0.0790(16) Uani 0.665(6) 1 d . . P C 1
H72A H 0.6192 0.4168 0.0731 0.118 Uiso 0.665(6) 1 calc R U P C 1
H72B H 0.5764 0.4089 0.0260 0.118 Uiso 0.665(6) 1 calc R U P C 1
H72C H 0.6199 0.4425 0.0256 0.118 Uiso 0.665(6) 1 calc R U P C 1
C73 C 0.5587(3) 0.5430(6) 0.0032(4) 0.0790(16) Uani 0.665(6) 1 d . . P C 1
H73A H 0.5492 0.5884 0.0089 0.118 Uiso 0.665(6) 1 calc R U P C 1
H73B H 0.5765 0.5482 -0.0145 0.118 Uiso 0.665(6) 1 calc R U P C 1
H73C H 0.5330 0.5147 -0.0142 0.118 Uiso 0.665(6) 1 calc R U P C 1
C74 C 0.6272(4) 0.5595(6) 0.0726(4) 0.0790(16) Uani 0.665(6) 1 d . . P C 1
H74A H 0.6165 0.6046 0.0770 0.118 Uiso 0.665(6) 1 calc R U P C 1
H74B H 0.6478 0.5415 0.1025 0.118 Uiso 0.665(6) 1 calc R U P C 1
H74C H 0.6421 0.5639 0.0519 0.118 Uiso 0.665(6) 1 calc R U P C 1
C72' C 0.6266(7) 0.4522(13) 0.0734(8) 0.0790(16) Uani 0.335(6) 1 d . . P C 2
H72D H 0.6148 0.4085 0.0787 0.118 Uiso 0.335(6) 1 calc R U P C 2
H72E H 0.6410 0.4448 0.0524 0.118 Uiso 0.335(6) 1 calc R U P C 2
H72F H 0.6479 0.4702 0.1029 0.118 Uiso 0.335(6) 1 calc R U P C 2
C73' C 0.5587(7) 0.4659(13) 0.0027(7) 0.0790(16) Uani 0.335(6) 1 d . . P C 2
H73D H 0.5497 0.4213 0.0102 0.118 Uiso 0.335(6) 1 calc R U P C 2
H73E H 0.5327 0.4926 -0.0162 0.118 Uiso 0.335(6) 1 calc R U P C 2
H73F H 0.5770 0.4589 -0.0143 0.118 Uiso 0.335(6) 1 calc R U P C 2
C74' C 0.6006(8) 0.5738(12) 0.0412(8) 0.0790(16) Uani 0.335(6) 1 d . . P C 2
H74D H 0.6171 0.5679 0.0221 0.118 Uiso 0.335(6) 1 calc R U P C 2
H74E H 0.5749 0.6028 0.0248 0.118 Uiso 0.335(6) 1 calc R U P C 2
H74F H 0.6193 0.5958 0.0704 0.118 Uiso 0.335(6) 1 calc R U P C 2
C75 C 0.6624(2) 0.7718(3) 0.1582(2) 0.0605(14) Uani 1 1 d . . . . .
H75A H 0.6357 0.7609 0.1310 0.091 Uiso 1 1 calc R U . . .
H75B H 0.6801 0.8045 0.1497 0.091 Uiso 1 1 calc R U . . .
H75C H 0.6793 0.7297 0.1702 0.091 Uiso 1 1 calc R U . . .
C76 C 0.62265(19) 0.8722(3) 0.1774(2) 0.0543(13) Uani 1 1 d . . . . .
H76A H 0.5957 0.8611 0.1504 0.081 Uiso 1 1 calc R U . . .
H76B H 0.6152 0.8926 0.2015 0.081 Uiso 1 1 calc R U . . .
H76C H 0.6401 0.9048 0.1685 0.081 Uiso 1 1 calc R U . . .
C77 C 0.69262(18) 0.8213(3) 0.2390(2) 0.0600(14) Uani 1 1 d . . . . .
H77A H 0.6853 0.8417 0.2632 0.090 Uiso 1 1 calc R U . . .
H77B H 0.7094 0.7790 0.2507 0.090 Uiso 1 1 calc R U . . .
H77C H 0.7102 0.8538 0.2302 0.090 Uiso 1 1 calc R U . . .
C78 C 0.7731(2) 0.5085(4) 0.3098(3) 0.091(2) Uani 1 1 d . . . . .
H78A H 0.7593 0.5482 0.2903 0.137 Uiso 1 1 calc R U . . .
H78B H 0.8045 0.5085 0.3174 0.137 Uiso 1 1 calc R U . . .
H78C H 0.7599 0.4661 0.2933 0.137 Uiso 1 1 calc R U . . .
C79 C 0.7884(2) 0.4490(4) 0.3823(3) 0.103(3) Uani 1 1 d . . . . .
H79A H 0.7728 0.4081 0.3654 0.155 Uiso 1 1 calc R U . . .
H79B H 0.8186 0.4481 0.3849 0.155 Uiso 1 1 calc R U . . .
H79C H 0.7885 0.4492 0.4132 0.155 Uiso 1 1 calc R U . . .
C80 C 0.78734(19) 0.5801(4) 0.3799(3) 0.0764(19) Uani 1 1 d . . . . .
H80A H 0.7709 0.6192 0.3614 0.115 Uiso 1 1 calc R U . . .
H80B H 0.7875 0.5826 0.4108 0.115 Uiso 1 1 calc R U . . .
H80C H 0.8175 0.5816 0.3825 0.115 Uiso 1 1 calc R U . . .
N1 N 0.67366(16) 0.5105(2) 0.19954(18) 0.0563(11) Uani 1 1 d . . . D 1
O9 O 0.7312(2) 0.5111(3) 0.1767(2) 0.111(2) Uani 1 1 d . . . D 1
C81 C 0.6758(4) 0.5884(6) 0.2025(4) 0.0780(15) Uani 0.611(6) 1 d . . P D 1
C82 C 0.6375(4) 0.4794(6) 0.2072(4) 0.0780(15) Uani 0.611(6) 1 d . . P D 1
C83 C 0.7024(4) 0.4779(6) 0.1864(4) 0.0780(15) Uani 0.611(6) 1 d . . P D 1
C81' C 0.6357(7) 0.5366(10) 0.2088(6) 0.0780(15) Uani 0.389(6) 1 d . . P D 2
C82' C 0.6762(7) 0.4329(10) 0.2000(6) 0.0780(15) Uani 0.389(6) 1 d . . P D 2
C83' C 0.7047(7) 0.5453(10) 0.1884(6) 0.0780(15) Uani 0.389(6) 1 d . . P D 2
N2 N 0.6515(5) 0.9961(6) 0.4450(5) 0.176(2) Uiso 1 1 d D . . . .
O10 O 0.7253(4) 1.0090(5) 0.4919(4) 0.176(2) Uiso 1 1 d D . . . .
C84 C 0.6207(6) 1.0095(7) 0.4034(6) 0.176(2) Uiso 1 1 d D . . . .
C85 C 0.6372(5) 0.9591(8) 0.4710(5) 0.176(2) Uiso 1 1 d D . . . .
C86 C 0.6878(6) 1.0242(8) 0.4479(5) 0.176(2) Uiso 1 1 d D . . . .
O11 O 0.3992(3) 0.5964(5) 0.0913(3) 0.0893(15) Uiso 0.540(4) 1 d . . P E 1
C87 C 0.3931(5) 0.5330(9) 0.0840(5) 0.0893(15) Uiso 0.540(4) 1 d . . P E 1
C88 C 0.3483(5) 0.5194(8) 0.0574(6) 0.0893(15) Uiso 0.540(4) 1 d . . P E 1
O11' O 0.3970(4) 0.4166(6) 0.0909(4) 0.0893(15) Uiso 0.460(4) 1 d . . P E 2
C87' C 0.3870(6) 0.4647(11) 0.0840(6) 0.0893(15) Uiso 0.460(4) 1 d . . P E 2
C88' C 0.3435(6) 0.4655(10) 0.0531(6) 0.0893(15) Uiso 0.460(4) 1 d . . P E 2

loop_
_atom_site_aniso_label
_atom_site_aniso_U_11
_atom_site_aniso_U_22
_atom_site_aniso_U_33
_atom_site_aniso_U_23
_atom_site_aniso_U_13
_atom_site_aniso_U_12
Cd1 0.0353(2) 0.0348(2) 0.0379(2) 0.000 0.0110(2) 0.000
Cd2 0.03586(18) 0.03335(17) 0.03807(19) 0.00113(12) 0.01178(14) -0.00014(12)
Cd3 0.0342(2) 0.0353(2) 0.0366(2) 0.000 0.01308(19) 0.000
Cd4 0.0489(2) 0.0409(2) 0.0682(3) -0.01425(16) 0.0358(2) -0.00870(15)
Cd5 0.0522(2) 0.0422(2) 0.0625(2) -0.01311(16) 0.03625(19) -0.01029(15)
S1 0.0396(6) 0.0329(5) 0.0418(6) -0.0005(4) 0.0127(5) -0.0021(4)
S2 0.0369(6) 0.0374(6) 0.0409(6) 0.0022(4) 0.0150(5) -0.0006(4)
S3 0.0368(6) 0.0326(5) 0.0407(6) 0.0013(4) 0.0153(5) 0.0012(4)
S4 0.0380(6) 0.0380(6) 0.0406(6) -0.0016(4) 0.0159(5) 0.0001(4)
S5 0.0446(6) 0.0329(5) 0.0386(6) -0.0005(4) 0.0170(5) -0.0015(4)
S6 0.0417(6) 0.0375(6) 0.0421(6) 0.0002(5) 0.0154(5) 0.0015(5)
S7 0.0411(6) 0.0368(6) 0.0419(6) 0.0029(5) 0.0168(5) 0.0020(5)
S8 0.0464(6) 0.0330(5) 0.0412(6) 0.0010(4) 0.0162(5) 0.0024(5)
O1 0.0355(16) 0.0384(16) 0.0384(17) -0.0027(13) 0.0101(14) -0.0006(13)
O2 0.0342(16) 0.0409(16) 0.0372(17) 0.0062(13) 0.0109(14) 0.0024(13)
O3 0.0404(17) 0.0369(16) 0.0373(16) 0.0000(13) 0.0148(14) 0.0005(13)
O4 0.0397(17) 0.0411(16) 0.0349(16) -0.0026(13) 0.0108(14) -0.0024(13)
O5 0.057(2) 0.097(3) 0.053(2) -0.025(2) 0.0121(19) 0.033(2)
O6 0.084(3) 0.0387(18) 0.093(3) 0.0038(17) 0.071(3) 0.0032(17)
O7 0.069(3) 0.097(3) 0.047(2) 0.008(2) 0.0194(19) -0.043(2)
O8 0.050(2) 0.0363(17) 0.105(3) 0.0014(17) 0.051(2) 0.0021(14)
C1 0.039(2) 0.037(2) 0.036(2) 0.0046(18) 0.010(2) -0.0033(19)
C2 0.042(3) 0.035(2) 0.042(2) 0.0051(19) 0.018(2) 0.0007(19)
C3 0.045(3) 0.035(2) 0.035(2) 0.0008(18) 0.012(2) -0.0050(19)
C4 0.041(3) 0.040(2) 0.042(3) 0.005(2) 0.011(2) -0.007(2)
C5 0.037(2) 0.042(2) 0.042(3) 0.004(2) 0.013(2) -0.0009(19)
C6 0.042(3) 0.031(2) 0.043(2) 0.0037(18) 0.017(2) -0.0015(18)
C7 0.037(2) 0.036(2) 0.042(2) -0.0047(18) 0.018(2) 0.0017(18)
C8 0.041(2) 0.034(2) 0.044(3) 0.0026(19) 0.019(2) 0.0021(18)
C9 0.036(2) 0.039(2) 0.047(3) 0.000(2) 0.015(2) -0.0019(19)
C10 0.043(3) 0.044(3) 0.044(3) -0.002(2) 0.014(2) 0.000(2)
C11 0.039(2) 0.035(2) 0.043(2) 0.0036(18) 0.017(2) 0.0036(18)
C12 0.039(2) 0.032(2) 0.044(2) -0.0035(18) 0.018(2) -0.0013(18)
C13 0.035(2) 0.037(2) 0.037(2) -0.0005(18) 0.0136(19) -0.0043(18)
C14 0.036(2) 0.035(2) 0.042(2) -0.0010(18) 0.016(2) -0.0024(18)
C15 0.043(3) 0.038(2) 0.047(3) 0.005(2) 0.018(2) 0.0013(19)
C16 0.046(3) 0.050(3) 0.046(3) 0.007(2) 0.021(2) 0.002(2)
C17 0.044(3) 0.047(3) 0.042(3) -0.002(2) 0.019(2) 0.000(2)
C18 0.034(2) 0.035(2) 0.042(2) -0.0013(18) 0.0135(19) -0.0015(17)
C19 0.039(2) 0.037(2) 0.044(3) -0.0010(19) 0.018(2) 0.0041(18)
C20 0.035(2) 0.037(2) 0.045(3) -0.0011(19) 0.016(2) 0.0013(18)
C21 0.040(3) 0.041(2) 0.043(3) -0.001(2) 0.017(2) 0.0023(19)
C22 0.042(3) 0.045(3) 0.046(3) -0.005(2) 0.017(2) 0.002(2)
C23 0.040(2) 0.040(2) 0.046(3) -0.004(2) 0.016(2) -0.0031(19)
C24 0.042(2) 0.036(2) 0.040(2) 0.0008(19) 0.016(2) 0.0016(19)
C25 0.041(3) 0.048(3) 0.051(3) -0.002(2) 0.010(2) -0.004(2)
C26 0.039(3) 0.058(3) 0.053(3) 0.012(2) 0.005(2) -0.001(2)
C27 0.080(4) 0.068(4) 0.046(3) 0.015(3) 0.029(3) 0.023(3)
C28 0.056(3) 0.055(3) 0.039(3) -0.009(2) 0.014(2) -0.009(2)
C29 0.044(2) 0.069(3) 0.060(3) -0.009(2) 0.012(2) -0.008(2)
C30 0.044(2) 0.069(3) 0.060(3) -0.009(2) 0.012(2) -0.008(2)
C31 0.044(2) 0.069(3) 0.060(3) -0.009(2) 0.012(2) -0.008(2)
C29' 0.044(2) 0.069(3) 0.060(3) -0.009(2) 0.012(2) -0.008(2)
C30' 0.044(2) 0.069(3) 0.060(3) -0.009(2) 0.012(2) -0.008(2)
C31' 0.044(2) 0.069(3) 0.060(3) -0.009(2) 0.012(2) -0.008(2)
C32 0.048(3) 0.079(4) 0.069(4) 0.021(3) 0.008(3) -0.005(3)
C33 0.055(4) 0.061(4) 0.125(6) 0.009(4) 0.001(4) 0.014(3)
C34 0.052(4) 0.132(6) 0.057(4) 0.031(4) 0.000(3) -0.017(4)
C35 0.111(6) 0.093(5) 0.058(3) 0.029(3) 0.039(4) 0.034(4)
C36 0.111(6) 0.093(5) 0.058(3) 0.029(3) 0.039(4) 0.034(4)
C37 0.111(6) 0.093(5) 0.058(3) 0.029(3) 0.039(4) 0.034(4)
C35' 0.111(6) 0.093(5) 0.058(3) 0.029(3) 0.039(4) 0.034(4)
C36' 0.111(6) 0.093(5) 0.058(3) 0.029(3) 0.039(4) 0.034(4)
C37' 0.111(6) 0.093(5) 0.058(3) 0.029(3) 0.039(4) 0.034(4)
C38 0.052(3) 0.098(5) 0.046(3) 0.004(3) 0.009(3) -0.020(3)
C39 0.062(3) 0.071(4) 0.039(3) -0.006(2) 0.014(3) -0.011(3)
C40 0.115(6) 0.066(4) 0.054(4) -0.013(3) 0.027(4) -0.013(4)
C41 0.042(3) 0.042(2) 0.049(3) -0.004(2) 0.021(2) 0.003(2)
C42 0.045(3) 0.036(2) 0.043(2) -0.0008(19) 0.022(2) -0.0027(19)
C43 0.040(2) 0.039(2) 0.040(2) 0.0041(19) 0.018(2) 0.0004(19)
C44 0.044(3) 0.038(2) 0.044(3) 0.0017(19) 0.022(2) 0.0013(19)
C45 0.050(3) 0.040(2) 0.038(2) 0.0005(19) 0.021(2) 0.002(2)
C46 0.039(2) 0.037(2) 0.043(2) 0.0017(19) 0.016(2) 0.0014(18)
C47 0.041(3) 0.042(2) 0.047(3) 0.002(2) 0.022(2) -0.0003(19)
C48 0.038(2) 0.042(2) 0.038(2) 0.0020(19) 0.014(2) 0.0022(19)
C49 0.040(2) 0.049(3) 0.036(2) -0.004(2) 0.016(2) 0.006(2)
C50 0.039(2) 0.053(3) 0.041(3) 0.001(2) 0.017(2) 0.003(2)
C51 0.041(3) 0.046(3) 0.041(2) 0.004(2) 0.017(2) -0.005(2)
C52 0.037(2) 0.041(2) 0.036(2) 0.0007(18) 0.0124(19) 0.0025(18)
C53 0.045(3) 0.042(2) 0.046(3) 0.004(2) 0.021(2) -0.005(2)
C54 0.043(3) 0.036(2) 0.045(3) 0.0004(19) 0.020(2) 0.0003(19)
C55 0.050(3) 0.036(2) 0.042(3) 0.0000(19) 0.023(2) -0.001(2)
C56 0.043(3) 0.040(2) 0.049(3) -0.001(2) 0.025(2) -0.002(2)
C57 0.036(2) 0.039(2) 0.044(3) -0.0036(19) 0.016(2) 0.0024(18)
C58 0.048(3) 0.034(2) 0.046(3) -0.0001(19) 0.022(2) 0.0016(19)
C59 0.044(3) 0.038(2) 0.037(2) 0.0016(18) 0.020(2) 0.0015(19)
C60 0.043(3) 0.035(2) 0.041(2) 0.0011(18) 0.017(2) 0.0033(19)
C61 0.044(3) 0.039(2) 0.053(3) 0.002(2) 0.011(2) -0.006(2)
C62 0.041(3) 0.046(3) 0.062(3) 0.004(2) 0.014(2) 0.001(2)
C63 0.045(3) 0.038(2) 0.052(3) 0.002(2) 0.013(2) 0.005(2)
C64 0.038(2) 0.035(2) 0.042(2) -0.0004(18) 0.015(2) -0.0010(18)
C65 0.050(3) 0.047(3) 0.050(3) 0.001(2) 0.027(2) 0.009(2)
C66 0.046(3) 0.073(4) 0.052(3) 0.001(2) 0.029(3) 0.003(2)
C67 0.052(3) 0.046(3) 0.056(3) 0.000(2) 0.032(2) -0.007(2)
C68 0.044(3) 0.050(3) 0.098(5) 0.006(3) 0.014(3) -0.001(2)
C69 0.050(3) 0.062(3) 0.059(3) 0.001(3) 0.025(3) 0.016(3)
C70 0.066(3) 0.042(3) 0.056(3) 0.002(2) 0.031(3) 0.013(2)
C71 0.063(3) 0.060(3) 0.062(3) -0.001(3) 0.039(3) 0.010(3)
C72 0.074(4) 0.109(4) 0.074(4) 0.003(3) 0.051(3) 0.002(3)
C73 0.074(4) 0.109(4) 0.074(4) 0.003(3) 0.051(3) 0.002(3)
C74 0.074(4) 0.109(4) 0.074(4) 0.003(3) 0.051(3) 0.002(3)
C72' 0.074(4) 0.109(4) 0.074(4) 0.003(3) 0.051(3) 0.002(3)
C73' 0.074(4) 0.109(4) 0.074(4) 0.003(3) 0.051(3) 0.002(3)
C74' 0.074(4) 0.109(4) 0.074(4) 0.003(3) 0.051(3) 0.002(3)
C75 0.073(4) 0.059(3) 0.071(4) 0.002(3) 0.051(3) -0.004(3)
C76 0.067(3) 0.045(3) 0.064(3) -0.005(2) 0.039(3) -0.012(2)
C77 0.055(3) 0.061(3) 0.071(4) -0.005(3) 0.034(3) -0.018(3)
C78 0.053(4) 0.111(6) 0.116(6) -0.025(5) 0.040(4) -0.014(4)
C79 0.046(4) 0.095(5) 0.155(8) 0.043(5) 0.027(4) 0.012(4)
C80 0.039(3) 0.089(5) 0.088(5) -0.012(4) 0.012(3) -0.010(3)
N1 0.053(3) 0.052(3) 0.065(3) 0.002(2) 0.026(2) 0.000(2)
O9 0.080(4) 0.155(6) 0.109(5) -0.006(4) 0.050(4) -0.001(3)
C81 0.088(4) 0.078(3) 0.072(3) 0.000(3) 0.038(3) 0.002(3)
C82 0.088(4) 0.078(3) 0.072(3) 0.000(3) 0.038(3) 0.002(3)
C83 0.088(4) 0.078(3) 0.072(3) 0.000(3) 0.038(3) 0.002(3)
C81' 0.088(4) 0.078(3) 0.072(3) 0.000(3) 0.038(3) 0.002(3)
C82' 0.088(4) 0.078(3) 0.072(3) 0.000(3) 0.038(3) 0.002(3)
C83' 0.088(4) 0.078(3) 0.072(3) 0.000(3) 0.038(3) 0.002(3)

loop_
_atom_type_symbol
_atom_type_description
_atom_type_scat_dispersion_real
_atom_type_scat_dispersion_imag
_atom_type_scat_source
C C 0.0033 0.0016 'International Tables Vol C Tables 4.2.6.8 and 6.1.1.4'
H H 0.0000 0.0000 'International Tables Vol C Tables 4.2.6.8 and 6.1.1.4'
Cd Cd -0.8075 1.2024 'International Tables Vol C Tables 4.2.6.8 and 6.1.1.4'
O O 0.0106 0.0060 'International Tables Vol C Tables 4.2.6.8 and 6.1.1.4'
S S 0.1246 0.1234 'International Tables Vol C Tables 4.2.6.8 and 6.1.1.4'
N N 0.0061 0.0033 'International Tables Vol C Tables 4.2.6.8 and 6.1.1.4'

loop_
_geom_angle_atom_site_label_1
_geom_angle_atom_site_label_2
_geom_angle_atom_site_label_3
_geom_angle
_geom_angle_site_symmetry_1
_geom_angle_site_symmetry_3
O4 Cd1 O4 148.65(15) 2_655 .
O4 Cd1 O1 92.41(11) 2_655 2_655
O4 Cd1 O1 70.77(11) . 2_655
O4 Cd1 O1 70.77(10) 2_655 .
O4 Cd1 O1 92.41(11) . .
O1 Cd1 O1 115.76(15) 2_655 .
O4 Cd1 S1 122.46(8) 2_655 .
O4 Cd1 S1 75.48(8) . .
O1 Cd1 S1 144.65(8) 2_655 .
O1 Cd1 S1 75.36(8) . .
O4 Cd1 S1 75.48(8) 2_655 2_655
O4 Cd1 S1 122.46(8) . 2_655
O1 Cd1 S1 75.36(8) 2_655 2_655
O1 Cd1 S1 144.64(8) . 2_655
S1 Cd1 S1 116.08(5) . 2_655
O4 Cd2 O2 146.60(11) 2_655 .
O4 Cd2 O1 71.09(11) 2_655 .
O2 Cd2 O1 90.32(11) . .
O4 Cd2 O3 91.47(10) 2_655 2_655
O2 Cd2 O3 71.04(10) . 2_655
O1 Cd2 O3 114.97(10) . 2_655
O4 Cd2 S2 122.85(8) 2_655 .
O2 Cd2 S2 75.43(8) . .
O1 Cd2 S2 74.66(8) . .
O3 Cd2 S2 144.93(8) 2_655 .
O4 Cd2 S4 75.49(8) 2_655 2_655
O2 Cd2 S4 123.37(8) . 2_655
O1 Cd2 S4 145.38(8) . 2_655
O3 Cd2 S4 74.17(8) 2_655 2_655
S2 Cd2 S4 118.19(4) . 2_655
O2 Cd3 O2 147.34(16) 2_655 .
O2 Cd3 O3 71.29(10) 2_655 .
O2 Cd3 O3 91.49(11) . .
O2 Cd3 O3 91.49(11) 2_655 2_655
O2 Cd3 O3 71.29(10) . 2_655
O3 Cd3 O3 116.78(15) . 2_655
O2 Cd3 S3 76.23(8) 2_655 2_655
O2 Cd3 S3 122.73(8) . 2_655
O3 Cd3 S3 145.45(8) . 2_655
O3 Cd3 S3 74.98(8) 2_655 2_655
O2 Cd3 S3 122.73(8) 2_655 .
O2 Cd3 S3 76.23(8) . .
O3 Cd3 S3 74.98(8) . .
O3 Cd3 S3 145.45(8) 2_655 .
S3 Cd3 S3 114.85(5) 2_655 .
O8 Cd4 O6 69.24(13) . 2_655
O8 Cd4 O5 124.07(15) . 2_655
O6 Cd4 O5 90.21(18) 2_655 2_655
O8 Cd4 O5 83.77(17) . .
O6 Cd4 O5 129.56(15) 2_655 .
O5 Cd4 O5 70.35(19) 2_655 .
O8 Cd4 S5 74.80(9) . .
O6 Cd4 S5 132.41(12) 2_655 .
O5 Cd4 S5 136.46(13) 2_655 .
O5 Cd4 S5 74.07(9) . .
O8 Cd4 S6 138.51(11) . 2_655
O6 Cd4 S6 74.32(9) 2_655 2_655
O5 Cd4 S6 74.17(10) 2_655 2_655
O5 Cd4 S6 136.23(13) . 2_655
S5 Cd4 S6 119.87(4) . 2_655
O6 Cd5 O8 69.11(13) . 2_655
O6 Cd5 O7 90.76(18) . .
O8 Cd5 O7 123.50(15) 2_655 .
O6 Cd5 O7 128.97(15) . 2_655
O8 Cd5 O7 82.48(17) 2_655 2_655
O7 Cd5 O7 70.41(19) . 2_655
O6 Cd5 S8 132.36(12) . 2_655
O8 Cd5 S8 75.46(9) 2_655 2_655
O7 Cd5 S8 136.04(13) . 2_655
O7 Cd5 S8 74.24(10) 2_655 2_655
O6 Cd5 S7 74.63(9) . .
O8 Cd5 S7 139.10(11) 2_655 .
O7 Cd5 S7 74.22(9) . .
O7 Cd5 S7 136.75(13) 2_655 .
S8 Cd5 S7 119.49(4) 2_655 .
C2 S1 C24 100.4(2) . .
C2 S1 Cd1 96.50(15) . .
C24 S1 Cd1 96.98(15) . .
C6 S2 C8 101.3(2) . .
C6 S2 Cd2 96.57(16) . .
C8 S2 Cd2 96.90(15) . .
C14 S3 C12 102.0(2) . .
C14 S3 Cd3 96.57(15) . .
C12 S3 Cd3 96.39(15) . .
C18 S4 C20 102.2(2) . .
C18 S4 Cd2 96.00(15) . 2_655
C20 S4 Cd2 95.82(15) . 2_655
C64 S5 C42 105.2(2) . .
C64 S5 Cd4 96.85(15) . .
C42 S5 Cd4 97.49(16) . .
C46 S6 C48 100.6(2) . .
C46 S6 Cd4 96.28(15) . 2_655
C48 S6 Cd4 97.11(15) . 2_655
C54 S7 C52 102.4(2) . .
C54 S7 Cd5 96.17(15) . .
C52 S7 Cd5 96.97(15) . .
C58 S8 C60 103.9(2) . .
C58 S8 Cd5 97.70(16) . 2_655
C60 S8 Cd5 96.96(15) . 2_655
C1 O1 Cd1 119.8(3) . .
C1 O1 Cd2 120.0(3) . .
Cd1 O1 Cd2 101.58(11) . .
C7 O2 Cd3 123.0(3) . .
C7 O2 Cd2 123.1(3) . .
Cd3 O2 Cd2 105.51(12) . .
C13 O3 Cd2 119.8(3) . 2_655
C13 O3 Cd3 118.8(3) . .
Cd2 O3 Cd3 100.61(11) 2_655 .
C19 O4 Cd2 123.2(3) . 2_655
C19 O4 Cd1 122.1(3) . .
Cd2 O4 Cd1 104.31(12) 2_655 .
C41 O5 Cd4 124.6(3) . 2_655
C41 O5 Cd4 123.5(3) . .
Cd4 O5 Cd4 106.87(15) 2_655 .
C47 O6 Cd5 126.4(3) . .
C47 O6 Cd4 125.9(3) . 2_655
Cd5 O6 Cd4 106.44(14) . 2_655
C53 O7 Cd5 124.3(3) . .
C53 O7 Cd5 122.7(3) . 2_655
Cd5 O7 Cd5 107.05(16) . 2_655
C59 O8 Cd4 125.8(3) . .
C59 O8 Cd5 124.3(3) . 2_655
Cd4 O8 Cd5 106.62(14) . 2_655
O1 C1 C6 122.4(4) . .
O1 C1 C2 123.0(4) . .
C6 C1 C2 114.5(4) . .
C3 C2 C1 121.9(4) . .
C3 C2 S1 119.0(4) . .
C1 C2 S1 119.1(3) . .
C2 C3 C4 122.6(4) . .
C2 C3 H3A 118.7 . .
C4 C3 H3A 118.7 . .
C5 C4 C3 116.3(4) . .
C5 C4 C25 122.5(4) . .
C3 C4 C25 121.2(4) . .
C4 C5 C6 121.9(4) . .
C4 C5 H5A 119.0 . .
C6 C5 H5A 119.0 . .
C5 C6 C1 122.3(4) . .
C5 C6 S2 118.1(4) . .
C1 C6 S2 119.6(3) . .
O2 C7 C8 122.8(4) . .
O2 C7 C12 122.4(4) . .
C8 C7 C12 114.8(4) . .
C9 C8 C7 122.1(4) . .
C9 C8 S2 118.5(3) . .
C7 C8 S2 119.4(3) . .
C10 C9 C8 121.9(4) . .
C10 C9 H9A 119.1 . .
C8 C9 H9A 119.1 . .
C9 C10 C11 116.7(4) . .
C9 C10 C26 123.3(4) . .
C11 C10 C26 120.0(4) . .
C12 C11 C10 122.0(4) . .
C12 C11 H11A 119.0 . .
C10 C11 H11A 119.0 . .
C11 C12 C7 122.3(4) . .
C11 C12 S3 118.6(3) . .
C7 C12 S3 119.1(3) . .
O3 C13 C14 123.3(4) . .
O3 C13 C18 122.4(4) . .
C14 C13 C18 114.2(4) . .
C15 C14 C13 123.3(4) . .
C15 C14 S3 117.4(3) . .
C13 C14 S3 119.3(3) . .
C14 C15 C16 121.8(4) . .
C14 C15 H15A 119.1 . .
C16 C15 H15A 119.1 . .
C17 C16 C15 116.2(4) . .
C17 C16 C27 122.9(5) . .
C15 C16 C27 120.8(4) . .
C18 C17 C16 122.3(4) . .
C18 C17 H17A 118.8 . .
C16 C17 H17A 118.8 . .
C17 C18 C13 121.8(4) . .
C17 C18 S4 118.7(3) . .
C13 C18 S4 119.5(3) . .
O4 C19 C24 122.3(4) . .
O4 C19 C20 123.0(4) . .
C24 C19 C20 114.7(4) . .
C21 C20 C19 121.9(4) . .
C21 C20 S4 118.6(4) . .
C19 C20 S4 119.5(3) . .
C20 C21 C22 122.7(4) . .
C20 C21 H21A 118.6 . .
C22 C21 H21A 118.6 . .
C21 C22 C23 115.5(4) . .
C21 C22 C28 124.6(4) . .
C23 C22 C28 119.9(4) . .
C24 C23 C22 122.3(4) . .
C24 C23 H23A 118.9 . .
C22 C23 H23A 118.9 . .
C23 C24 C19 122.7(4) . .
C23 C24 S1 117.4(4) . .
C19 C24 S1 119.7(3) . .
C31' C25 C4 111.6(7) . .
C29 C25 C4 113.1(5) . .
C29 C25 C30 110.9(6) . .
C4 C25 C30 106.8(5) . .
C29 C25 C31 109.6(6) . .
C4 C25 C31 112.2(5) . .
C30 C25 C31 103.8(6) . .
C31' C25 C29' 115.9(10) . .
C4 C25 C29' 107.6(6) . .
C31' C25 C30' 110.0(10) . .
C4 C25 C30' 111.6(6) . .
C29' C25 C30' 99.5(9) . .
C32 C26 C34 110.2(5) . .
C32 C26 C10 112.5(4) . .
C34 C26 C10 110.0(5) . .
C32 C26 C33 106.6(5) . .
C34 C26 C33 109.3(6) . .
C10 C26 C33 108.0(4) . .
C35 C27 C37 112.0(9) . .
C36' C27 C16 111.2(8) . .
C35 C27 C16 114.8(6) . .
C37 C27 C16 109.6(7) . .
C36' C27 C37' 108.5(10) . .
C16 C27 C37' 114.2(8) . .
C35 C27 C36 106.8(9) . .
C37 C27 C36 105.2(8) . .
C16 C27 C36 107.8(6) . .
C36' C27 C35' 110.3(10) . .
C16 C27 C35' 105.9(7) . .
C37' C27 C35' 106.7(11) . .
C22 C28 C38 109.3(4) . .
C22 C28 C40 109.7(5) . .
C38 C28 C40 108.7(5) . .
C22 C28 C39 111.9(4) . .
C38 C28 C39 107.7(5) . .
C40 C28 C39 109.6(5) . .
C25 C29 H29A 109.5 . .
C25 C29 H29B 109.5 . .
H29A C29 H29B 109.5 . .
C25 C29 H29C 109.5 . .
H29A C29 H29C 109.5 . .
H29B C29 H29C 109.5 . .
C25 C30 H30A 109.5 . .
C25 C30 H30B 109.5 . .
H30A C30 H30B 109.5 . .
C25 C30 H30C 109.5 . .
H30A C30 H30C 109.5 . .
H30B C30 H30C 109.5 . .
C25 C31 H31A 109.5 . .
C25 C31 H31B 109.5 . .
H31A C31 H31B 109.5 . .
C25 C31 H31C 109.5 . .
H31A C31 H31C 109.5 . .
H31B C31 H31C 109.5 . .
C25 C29' H29D 109.5 . .
C25 C29' H29E 109.5 . .
H29D C29' H29E 109.5 . .
C25 C29' H29F 109.5 . .
H29D C29' H29F 109.5 . .
H29E C29' H29F 109.5 . .
C25 C30' H30D 109.5 . .
C25 C30' H30E 109.5 . .
H30D C30' H30E 109.5 . .
C25 C30' H30F 109.5 . .
H30D C30' H30F 109.5 . .
H30E C30' H30F 109.5 . .
C25 C31' H31D 109.5 . .
C25 C31' H31E 109.5 . .
H31D C31' H31E 109.5 . .
C25 C31' H31F 109.5 . .
H31D C31' H31F 109.5 . .
H31E C31' H31F 109.5 . .
C26 C32 H32A 109.5 . .
C26 C32 H32B 109.5 . .
H32A C32 H32B 109.5 . .
C26 C32 H32C 109.5 . .
H32A C32 H32C 109.5 . .
H32B C32 H32C 109.5 . .
C26 C33 H33A 109.5 . .
C26 C33 H33B 109.5 . .
H33A C33 H33B 109.5 . .
C26 C33 H33C 109.5 . .
H33A C33 H33C 109.5 . .
H33B C33 H33C 109.5 . .
C26 C34 H34A 109.5 . .
C26 C34 H34B 109.5 . .
H34A C34 H34B 109.5 . .
C26 C34 H34C 109.5 . .
H34A C34 H34C 109.5 . .
H34B C34 H34C 109.5 . .
C27 C35 H35A 109.5 . .
C27 C35 H35B 109.5 . .
H35A C35 H35B 109.5 . .
C27 C35 H35C 109.5 . .
H35A C35 H35C 109.5 . .
H35B C35 H35C 109.5 . .
C27 C36 H36A 109.5 . .
C27 C36 H36B 109.5 . .
H36A C36 H36B 109.5 . .
C27 C36 H36C 109.5 . .
H36A C36 H36C 109.5 . .
H36B C36 H36C 109.5 . .
C27 C37 H37A 109.5 . .
C27 C37 H37B 109.5 . .
H37A C37 H37B 109.5 . .
C27 C37 H37C 109.5 . .
H37A C37 H37C 109.5 . .
H37B C37 H37C 109.5 . .
C27 C35' H35D 109.5 . .
C27 C35' H35E 109.5 . .
H35D C35' H35E 109.5 . .
C27 C35' H35F 109.5 . .
H35D C35' H35F 109.5 . .
H35E C35' H35F 109.5 . .
C27 C36' H36D 109.5 . .
C27 C36' H36E 109.5 . .
H36D C36' H36E 109.5 . .
C27 C36' H36F 109.5 . .
H36D C36' H36F 109.5 . .
H36E C36' H36F 109.5 . .
C27 C37' H37D 109.5 . .
C27 C37' H37E 109.5 . .
H37D C37' H37E 109.5 . .
C27 C37' H37F 109.5 . .
H37D C37' H37F 109.5 . .
H37E C37' H37F 109.5 . .
C28 C38 H38A 109.5 . .
C28 C38 H38B 109.5 . .
H38A C38 H38B 109.5 . .
C28 C38 H38C 109.5 . .
H38A C38 H38C 109.5 . .
H38B C38 H38C 109.5 . .
C28 C39 H39A 109.5 . .
C28 C39 H39B 109.5 . .
H39A C39 H39B 109.5 . .
C28 C39 H39C 109.5 . .
H39A C39 H39C 109.5 . .
H39B C39 H39C 109.5 . .
C28 C40 H40A 109.5 . .
C28 C40 H40B 109.5 . .
H40A C40 H40B 109.5 . .
C28 C40 H40C 109.5 . .
H40A C40 H40C 109.5 . .
H40B C40 H40C 109.5 . .
O5 C41 C42 122.7(4) . .
O5 C41 C46 122.2(4) . .
C42 C41 C46 115.0(4) . .
C43 C42 C41 122.1(4) . .
C43 C42 S5 118.9(4) . .
C41 C42 S5 119.0(3) . .
C44 C43 C42 122.1(4) . .
C44 C43 H43A 119.0 . .
C42 C43 H43A 119.0 . .
C43 C44 C45 116.8(4) . .
C43 C44 C65 123.9(4) . .
C45 C44 C65 119.3(4) . .
C46 C45 C44 122.4(4) . .
C46 C45 H45A 118.8 . .
C44 C45 H45A 118.8 . .
C45 C46 C41 121.6(4) . .
C45 C46 S6 119.1(4) . .
C41 C46 S6 119.3(3) . .
O6 C47 C48 123.2(4) . .
O6 C47 C52 122.2(4) . .
C48 C47 C52 114.6(4) . .
C49 C48 C47 122.3(4) . .
C49 C48 S6 119.2(4) . .
C47 C48 S6 118.5(3) . .
C48 C49 C50 122.4(4) . .
C48 C49 H49A 118.8 . .
C50 C49 H49A 118.8 . .
C49 C50 C51 116.4(4) . .
C49 C50 C66 122.3(4) . .
C51 C50 C66 121.1(4) . .
C52 C51 C50 122.5(4) . .
C52 C51 H51A 118.8 . .
C50 C51 H51A 118.8 . .
C51 C52 C47 121.7(4) . .
C51 C52 S7 119.2(4) . .
C47 C52 S7 119.0(3) . .
O7 C53 C58 122.5(4) . .
O7 C53 C54 121.9(4) . .
C58 C53 C54 115.6(4) . .
C55 C54 C53 121.8(4) . .
C55 C54 S7 118.7(4) . .
C53 C54 S7 119.5(3) . .
C54 C55 C56 121.8(4) . .
C54 C55 H55A 119.1 . .
C56 C55 H55A 119.1 . .
C57 C56 C55 116.8(4) . .
C57 C56 C67 123.7(4) . .
C55 C56 C67 119.4(4) . .
C58 C57 C56 121.9(4) . .
C58 C57 H57A 119.0 . .
C56 C57 H57A 119.0 . .
C57 C58 C53 121.9(4) . .
C57 C58 S8 118.7(4) . .
C53 C58 S8 119.4(3) . .
O8 C59 C60 122.8(4) . .
O8 C59 C64 121.8(4) . .
C60 C59 C64 115.4(4) . .
C61 C60 C59 121.9(4) . .
C61 C60 S8 118.4(3) . .
C59 C60 S8 119.5(3) . .
C60 C61 C62 123.1(4) . .
C60 C61 H61A 118.5 . .
C62 C61 H61A 118.5 . .
C61 C62 C63 115.5(5) . .
C61 C62 C68 122.9(5) . .
C63 C62 C68 121.6(5) . .
C64 C63 C62 122.9(4) . .
C64 C63 H63A 118.6 . .
C62 C63 H63A 118.6 . .
C63 C64 C59 121.1(4) . .
C63 C64 S5 119.0(3) . .
C59 C64 S5 119.7(3) . .
C69 C65 C70 109.7(4) . .
C69 C65 C71 108.4(4) . .
C70 C65 C71 109.9(4) . .
C69 C65 C44 111.8(4) . .
C70 C65 C44 108.0(4) . .
C71 C65 C44 109.1(4) . .
C72 C66 C73 111.1(7) . .
C74' C66 C50 116.5(9) . .
C72 C66 C50 114.1(5) . .
C73 C66 C50 108.7(5) . .
C72 C66 C74 110.9(7) . .
C73 C66 C74 102.0(7) . .
C50 C66 C74 109.3(5) . .
C74' C66 C73' 111.5(13) . .
C50 C66 C73' 108.2(8) . .
C74' C66 C72' 113.8(13) . .
C50 C66 C72' 107.2(7) . .
C73' C66 C72' 98.1(12) . .
C77 C67 C75 108.5(4) . .
C77 C67 C56 111.6(4) . .
C75 C67 C56 108.8(4) . .
C77 C67 C76 109.9(4) . .
C75 C67 C76 109.8(4) . .
C56 C67 C76 108.2(4) . .
C79 C68 C80 114.0(6) . .
C79 C68 C62 112.7(5) . .
C80 C68 C62 112.1(5) . .
C79 C68 C78 102.9(6) . .
C80 C68 C78 105.6(6) . .
C62 C68 C78 108.8(6) . .
C65 C69 H69A 109.5 . .
C65 C69 H69B 109.5 . .
H69A C69 H69B 109.5 . .
C65 C69 H69C 109.5 . .
H69A C69 H69C 109.5 . .
H69B C69 H69C 109.5 . .
C65 C70 H70A 109.5 . .
C65 C70 H70B 109.5 . .
H70A C70 H70B 109.5 . .
C65 C70 H70C 109.5 . .
H70A C70 H70C 109.5 . .
H70B C70 H70C 109.5 . .
C65 C71 H71A 109.5 . .
C65 C71 H71B 109.5 . .
H71A C71 H71B 109.5 . .
C65 C71 H71C 109.5 . .
H71A C71 H71C 109.5 . .
H71B C71 H71C 109.5 . .
C66 C72 H72A 109.5 . .
C66 C72 H72B 109.5 . .
H72A C72 H72B 109.5 . .
C66 C72 H72C 109.5 . .
H72A C72 H72C 109.5 . .
H72B C72 H72C 109.5 . .
C66 C73 H73A 109.5 . .
C66 C73 H73B 109.5 . .
H73A C73 H73B 109.5 . .
C66 C73 H73C 109.5 . .
H73A C73 H73C 109.5 . .
H73B C73 H73C 109.5 . .
C66 C74 H74A 109.5 . .
C66 C74 H74B 109.5 . .
H74A C74 H74B 109.5 . .
C66 C74 H74C 109.5 . .
H74A C74 H74C 109.5 . .
H74B C74 H74C 109.5 . .
C66 C72' H72D 109.5 . .
C66 C72' H72E 109.5 . .
H72D C72' H72E 109.5 . .
C66 C72' H72F 109.5 . .
H72D C72' H72F 109.5 . .
H72E C72' H72F 109.5 . .
C66 C73' H73D 109.5 . .
C66 C73' H73E 109.5 . .
H73D C73' H73E 109.5 . .
C66 C73' H73F 109.5 . .
H73D C73' H73F 109.5 . .
H73E C73' H73F 109.5 . .
C66 C74' H74D 109.5 . .
C66 C74' H74E 109.5 . .
H74D C74' H74E 109.5 . .
C66 C74' H74F 109.5 . .
H74D C74' H74F 109.5 . .
H74E C74' H74F 109.5 . .
C67 C75 H75A 109.5 . .
C67 C75 H75B 109.5 . .
H75A C75 H75B 109.5 . .
C67 C75 H75C 109.5 . .
H75A C75 H75C 109.5 . .
H75B C75 H75C 109.5 . .
C67 C76 H76A 109.5 . .
C67 C76 H76B 109.5 . .
H76A C76 H76B 109.5 . .
C67 C76 H76C 109.5 . .
H76A C76 H76C 109.5 . .
H76B C76 H76C 109.5 . .
C67 C77 H77A 109.5 . .
C67 C77 H77B 109.5 . .
H77A C77 H77B 109.5 . .
C67 C77 H77C 109.5 . .
H77A C77 H77C 109.5 . .
H77B C77 H77C 109.5 . .
C68 C78 H78A 109.5 . .
C68 C78 H78B 109.5 . .
H78A C78 H78B 109.5 . .
C68 C78 H78C 109.5 . .
H78A C78 H78C 109.5 . .
H78B C78 H78C 109.5 . .
C68 C79 H79A 109.5 . .
C68 C79 H79B 109.5 . .
H79A C79 H79B 109.5 . .
C68 C79 H79C 109.5 . .
H79A C79 H79C 109.5 . .
H79B C79 H79C 109.5 . .
C68 C80 H80A 109.5 . .
C68 C80 H80B 109.5 . .
H80A C80 H80B 109.5 . .
C68 C80 H80C 109.5 . .
H80A C80 H80C 109.5 . .
H80B C80 H80C 109.5 . .
C83 N1 C82 126.9(8) . .
C83 N1 C81 117.7(8) . .
C82 N1 C81 115.1(8) . .
O9 C83 N1 122.1(10) . .
C86 N2 C85 138.7(17) . .
C86 N2 C84 107.9(16) . .
C85 N2 C84 113.4(16) . .
N2 C86 O10 112.8(15) . .
O11 C87 C88 110.4(14) . .
C87' O11' C88' 42.1(14) . .
O11' C87' C88' 109(2) . .
C87' C88' O11' 28.6(9) . .

loop_
_geom_bond_atom_site_label_1
_geom_bond_atom_site_label_2
_geom_bond_distance
_geom_bond_site_symmetry_2
Cd1 O4 2.268(3) 2_655
Cd1 O4 2.268(3) .
Cd1 O1 2.283(3) 2_655
Cd1 O1 2.283(3) .
Cd1 S1 2.6779(11) .
Cd1 S1 2.6779(11) 2_655
Cd2 O4 2.231(3) 2_655
Cd2 O2 2.243(3) .
Cd2 O1 2.301(3) .
Cd2 O3 2.303(3) 2_655
Cd2 S2 2.6849(12) .
Cd2 S4 2.7188(12) 2_655
Cd3 O2 2.218(3) 2_655
Cd3 O2 2.218(3) .
Cd3 O3 2.312(3) .
Cd3 O3 2.313(3) 2_655
Cd3 S3 2.6690(11) 2_655
Cd3 S3 2.6690(11) .
Cd4 O8 2.232(3) .
Cd4 O6 2.247(3) 2_655
Cd4 O5 2.259(4) 2_655
Cd4 O5 2.290(4) .
Cd4 S5 2.6932(12) .
Cd4 S6 2.7216(12) 2_655
Cd5 O6 2.238(3) .
Cd5 O8 2.248(3) 2_655
Cd5 O7 2.253(4) .
Cd5 O7 2.302(4) 2_655
Cd5 S8 2.6746(13) 2_655
Cd5 S7 2.7165(12) .
S1 C2 1.788(5) .
S1 C24 1.795(5) .
S2 C6 1.780(5) .
S2 C8 1.789(4) .
S3 C14 1.794(5) .
S3 C12 1.796(4) .
S4 C18 1.789(4) .
S4 C20 1.798(5) .
S4 Cd2 2.7187(12) 2_655
S5 C64 1.788(4) .
S5 C42 1.791(5) .
S6 C46 1.788(5) .
S6 C48 1.808(5) .
S6 Cd4 2.7214(12) 2_655
S7 C54 1.789(5) .
S7 C52 1.803(5) .
S8 C58 1.785(5) .
S8 C60 1.794(4) .
S8 Cd5 2.6746(13) 2_655
O1 C1 1.297(5) .
O2 C7 1.305(5) .
O3 C13 1.306(5) .
O3 Cd2 2.303(3) 2_655
O4 C19 1.311(5) .
O4 Cd2 2.231(3) 2_655
O5 C41 1.295(6) .
O5 Cd4 2.259(4) 2_655
O6 C47 1.291(6) .
O6 Cd4 2.247(3) 2_655
O7 C53 1.302(6) .
O7 Cd5 2.302(4) 2_655
O8 C59 1.287(6) .
O8 Cd5 2.248(3) 2_655
C1 C6 1.425(7) .
C1 C2 1.427(6) .
C2 C3 1.379(6) .
C3 C4 1.407(7) .
C3 H3A 0.9300 .
C4 C5 1.390(7) .
C4 C25 1.531(6) .
C5 C6 1.397(6) .
C5 H5A 0.9300 .
C7 C8 1.410(6) .
C7 C12 1.423(6) .
C8 C9 1.397(6) .
C9 C10 1.384(7) .
C9 H9A 0.9300 .
C10 C11 1.403(7) .
C10 C26 1.532(7) .
C11 C12 1.376(6) .
C11 H11A 0.9300 .
C13 C14 1.410(6) .
C13 C18 1.426(6) .
C14 C15 1.377(6) .
C15 C16 1.400(7) .
C15 H15A 0.9300 .
C16 C17 1.394(7) .
C16 C27 1.528(7) .
C17 C18 1.391(6) .
C17 H17A 0.9300 .
C19 C24 1.412(6) .
C19 C20 1.416(6) .
C20 C21 1.384(6) .
C21 C22 1.394(7) .
C21 H21A 0.9300 .
C22 C23 1.407(7) .
C22 C28 1.515(7) .
C23 C24 1.371(6) .
C23 H23A 0.9300 .
C25 C31' 1.392(17) .
C25 C29 1.450(10) .
C25 C30 1.559(10) .
C25 C31 1.572(10) .
C25 C29' 1.590(17) .
C25 C30' 1.631(17) .
C26 C32 1.527(8) .
C26 C34 1.527(8) .
C26 C33 1.560(9) .
C27 C36' 1.477(19) .
C27 C35 1.490(14) .
C27 C37 1.511(17) .
C27 C37' 1.53(2) .
C27 C36 1.563(16) .
C27 C35' 1.61(2) .
C28 C38 1.523(8) .
C28 C40 1.529(8) .
C28 C39 1.534(7) .
C29 H29A 0.9600 .
C29 H29B 0.9600 .
C29 H29C 0.9600 .
C30 H30A 0.9600 .
C30 H30B 0.9600 .
C30 H30C 0.9600 .
C31 H31A 0.9600 .
C31 H31B 0.9600 .
C31 H31C 0.9600 .
C29' H29D 0.9600 .
C29' H29E 0.9600 .
C29' H29F 0.9600 .
C30' H30D 0.9600 .
C30' H30E 0.9600 .
C30' H30F 0.9600 .
C31' H31D 0.9600 .
C31' H31E 0.9600 .
C31' H31F 0.9600 .
C32 H32A 0.9600 .
C32 H32B 0.9600 .
C32 H32C 0.9600 .
C33 H33A 0.9600 .
C33 H33B 0.9600 .
C33 H33C 0.9600 .
C34 H34A 0.9600 .
C34 H34B 0.9600 .
C34 H34C 0.9600 .
C35 H35A 0.9600 .
C35 H35B 0.9600 .
C35 H35C 0.9600 .
C36 H36A 0.9600 .
C36 H36B 0.9600 .
C36 H36C 0.9600 .
C37 H37A 0.9600 .
C37 H37B 0.9600 .
C37 H37C 0.9600 .
C35' H35D 0.9600 .
C35' H35E 0.9600 .
C35' H35F 0.9600 .
C36' H36D 0.9600 .
C36' H36E 0.9600 .
C36' H36F 0.9600 .
C37' H37D 0.9600 .
C37' H37E 0.9600 .
C37' H37F 0.9600 .
C38 H38A 0.9600 .
C38 H38B 0.9600 .
C38 H38C 0.9600 .
C39 H39A 0.9600 .
C39 H39B 0.9600 .
C39 H39C 0.9600 .
C40 H40A 0.9600 .
C40 H40B 0.9600 .
C40 H40C 0.9600 .
C41 C42 1.412(7) .
C41 C46 1.423(7) .
C42 C43 1.380(6) .
C43 C44 1.380(6) .
C43 H43A 0.9300 .
C44 C45 1.395(7) .
C44 C65 1.541(6) .
C45 C46 1.372(6) .
C45 H45A 0.9300 .
C47 C48 1.413(6) .
C47 C52 1.427(6) .
C48 C49 1.369(6) .
C49 C50 1.386(7) .
C49 H49A 0.9300 .
C50 C51 1.387(7) .
C50 C66 1.552(7) .
C51 C52 1.372(6) .
C51 H51A 0.9300 .
C53 C58 1.406(7) .
C53 C54 1.418(6) .
C54 C55 1.374(6) .
C55 C56 1.402(7) .
C55 H55A 0.9300 .
C56 C57 1.388(6) .
C56 C67 1.541(6) .
C57 C58 1.384(6) .
C57 H57A 0.9300 .
C59 C60 1.411(6) .
C59 C64 1.414(6) .
C60 C61 1.373(7) .
C61 C62 1.386(7) .
C61 H61A 0.9300 .
C62 C63 1.394(7) .
C62 C68 1.538(8) .
C63 C64 1.388(7) .
C63 H63A 0.9300 .
C65 C69 1.530(7) .
C65 C70 1.537(7) .
C65 C71 1.538(7) .
C66 C74' 1.41(2) .
C66 C72 1.467(12) .
C66 C73 1.531(12) .
C66 C74 1.574(12) .
C66 C73' 1.60(2) .
C66 C72' 1.61(2) .
C67 C77 1.517(8) .
C67 C75 1.540(7) .
C67 C76 1.542(7) .
C68 C79 1.479(9) .
C68 C80 1.505(8) .
C68 C78 1.572(11) .
C69 H69A 0.9600 .
C69 H69B 0.9600 .
C69 H69C 0.9600 .
C70 H70A 0.9600 .
C70 H70B 0.9600 .
C70 H70C 0.9600 .
C71 H71A 0.9600 .
C71 H71B 0.9600 .
C71 H71C 0.9600 .
C72 H72A 0.9600 .
C72 H72B 0.9600 .
C72 H72C 0.9600 .
C73 H73A 0.9600 .
C73 H73B 0.9600 .
C73 H73C 0.9600 .
C74 H74A 0.9600 .
C74 H74B 0.9600 .
C74 H74C 0.9600 .
C72' H72D 0.9600 .
C72' H72E 0.9600 .
C72' H72F 0.9600 .
C73' H73D 0.9600 .
C73' H73E 0.9600 .
C73' H73F 0.9600 .
C74' H74D 0.9600 .
C74' H74E 0.9600 .
C74' H74F 0.9600 .
C75 H75A 0.9600 .
C75 H75B 0.9600 .
C75 H75C 0.9600 .
C76 H76A 0.9600 .
C76 H76B 0.9600 .
C76 H76C 0.9600 .
C77 H77A 0.9600 .
C77 H77B 0.9600 .
C77 H77C 0.9600 .
C78 H78A 0.9600 .
C78 H78B 0.9600 .
C78 H78C 0.9600 .
C79 H79A 0.9600 .
C79 H79B 0.9600 .
C79 H79C 0.9600 .
C80 H80A 0.9600 .
C80 H80B 0.9600 .
C80 H80C 0.9600 .
N1 C83 1.327(13) .
N1 C82 1.432(13) .
N1 C81 1.487(12) .
O9 C83 1.272(13) .
N2 C86 1.277(18) .
N2 C85 1.299(13) .
N2 C84 1.300(14) .
O10 C86 1.446(13) .
O11 C87 1.232(17) .
C87 C88 1.38(2) .
O11' C87' 0.97(2) .
O11' C88' 1.91(2) .
C87' C88' 1.36(2) .
